data_7111341
loop_
_publ_author_name
'Toganoh, Motoki'
'Ishizuka, Tomoya'
'Furuta, Hiroyuki'

_publ_section_title
;
 Synthesis and properties of rhenium tricarbonyl complex bearing N-fused
 tetraphenylporphyrin ligand
;
_journal_issue 21
_journal_name_full 'Chemical Communications'
_journal_page_first 2464
_journal_page_last 2465
_journal_paper_doi 10.1039/b406234e
_journal_year 2004
_chemical_formula_moiety 'C48 H29 Cl2 N4 O3 Re '
_chemical_formula_sum 'C48 H29 Cl2 N4 O3 Re'
_chemical_formula_weight 966.90
_space_group_IT_number 14
_symmetry_cell_setting monoclinic
_symmetry_Int_Tables_number 14
_symmetry_space_group_name_Hall '-P 2yn'
_symmetry_space_group_name_H-M 'P 1 21/n 1'
_cell_angle_alpha 90
_cell_angle_beta 101.9270(10)
_cell_angle_gamma 90
_cell_formula_units_Z 4
_cell_length_a 14.8862(8)
_cell_length_b 12.5444(7)
_cell_length_c 21.0094(12)
_cell_measurement_reflns_used 9552
_cell_measurement_temperature 90.1
_cell_measurement_theta_max 13.8
_cell_measurement_theta_min 3.0
_cell_volume 3838.6(4)
_computing_cell_refinement Unknown
_computing_data_collection Unknown
_computing_data_reduction CrystalStructure
_computing_publication_material 'CrystalStructure 3.6.0'
_computing_structure_refinement CRYSTALS
_computing_structure_solution SIR97
_diffrn_measured_fraction_theta_full 0.9926
_diffrn_measured_fraction_theta_max 0.9926
_diffrn_measurement_device_type CCD
_diffrn_measurement_method \w
_diffrn_radiation_type 'Mo K\a'
_diffrn_radiation_wavelength 0.7107
_diffrn_reflns_av_R_equivalents 0.065
_diffrn_reflns_limit_h_max 19
_diffrn_reflns_limit_h_min -15
_diffrn_reflns_limit_k_max 15
_diffrn_reflns_limit_k_min -16
_diffrn_reflns_limit_l_max 27
_diffrn_reflns_limit_l_min -27
_diffrn_reflns_number 26780
_diffrn_reflns_theta_full 27.91
_diffrn_reflns_theta_max 27.91
_exptl_absorpt_coefficient_mu 3.357
_exptl_absorpt_correction_T_max 0.845
_exptl_absorpt_correction_T_min 0.791
_exptl_absorpt_correction_type refdelf
_exptl_absorpt_process_details '(Walker & Stuart, 1983)'
_exptl_crystal_colour violet
_exptl_crystal_density_diffrn 1.673
_exptl_crystal_density_method 'not measured'
_exptl_crystal_description prism
_exptl_crystal_F_000 1912.00
_exptl_crystal_size_max 0.16
_exptl_crystal_size_mid 0.13
_exptl_crystal_size_min 0.05
_refine_diff_density_max 2.36
_refine_diff_density_min -3.41
_refine_ls_extinction_method none
_refine_ls_goodness_of_fit_ref 1.155
_refine_ls_hydrogen_treatment refall
_refine_ls_number_parameters 552
_refine_ls_number_reflns 6663
_refine_ls_R_factor_gt 0.0420
_refine_ls_shift/su_max 0.0000
_refine_ls_structure_factor_coef F
_refine_ls_weighting_details
;
Chebychev polynomial with 3 parameters (Carruthers & Watkin, 1979)
1.3726    -0.5266    0.6147
;
_refine_ls_weighting_scheme calc
_refine_ls_wR_factor_ref 0.0430
_reflns_number_gt 6663
_reflns_number_total 9137
_reflns_threshold_expression F^2^>2.0\s(F^2^)
_cod_data_source_file b406234esup1.cif
_cod_data_source_block NFTPP-Re(CO)3
_cod_original_formula_sum 'C48 H29 Cl2 N4 O3 Re '
_cod_database_code 7111341

loop_
_symmetry_equiv_pos_site_id
_symmetry_equiv_pos_as_xyz
1 +X,+Y,+Z
2 1/2-X,1/2+Y,1/2-Z
3 -X,-Y,-Z
4 1/2+X,1/2-Y,1/2+Z

loop_
_atom_site_label
_atom_site_type_symbol
_atom_site_fract_x
_atom_site_fract_y
_atom_site_fract_z
_atom_site_U_iso_or_equiv
_atom_site_adp_type
_atom_site_occupancy
_atom_site_symmetry_multiplicity
_atom_site_calc_flag
_atom_site_refinement_flags
Re(1) Re -0.021820(10) 0.27244(2) 0.332610(10) 0.00974(5) Uani 1.00 1 d .
Cl(1) Cl -0.0639(2) 0.2740(3) 0.03133(10) 0.0600(7) Uani 1.00 1 d .
Cl(2) Cl 0.0807(3) 0.1196(3) 0.0273(2) 0.0913(12) Uani 1.00 1 d .
O(1) O -0.2288(3) 0.2225(5) 0.3055(2) 0.0340(13) Uani 1.00 1 d .
O(2) O -0.0490(4) 0.3263(4) 0.1873(2) 0.036(1) Uani 1.00 1 d .
O(3) O -0.0629(3) 0.5039(3) 0.3652(2) 0.0213(11) Uani 1.00 1 d .
N(1) N 0.0353(3) 0.1225(4) 0.3142(2) 0.0134(11) Uani 1.00 1 d .
N(2) N 0.1209(3) 0.2953(3) 0.3568(2) 0.0110(11) Uani 1.00 1 d .
N(3) N 0.0031(3) 0.2233(4) 0.4325(2) 0.0110(10) Uani 1.00 1 d .
N(4) N -0.0718(3) -0.0106(4) 0.3404(2) 0.0120(11) Uani 1.00 1 d .
C(1) C -0.0057(4) 0.0316(4) 0.3120(3) 0.0121(12) Uani 1.00 1 d .
C(2) C 0.0177(4) -0.0426(4) 0.2653(3) 0.0123(12) Uani 1.00 1 d .
C(3) C 0.0826(4) 0.0107(5) 0.2385(3) 0.0144(13) Uani 1.00 1 d .
C(4) C 0.0974(4) 0.1109(5) 0.2704(3) 0.0133(13) Uani 1.00 1 d .
C(5) C 0.1659(4) 0.1878(5) 0.2707(3) 0.0134(12) Uani 1.00 1 d .
C(6) C 0.1818(4) 0.2700(5) 0.3184(3) 0.0152(12) Uani 1.00 1 d .
C(7) C 0.2695(4) 0.3151(5) 0.3466(3) 0.0158(13) Uani 1.00 1 d .
C(8) C 0.2618(4) 0.3612(5) 0.4041(3) 0.017(1) Uani 1.00 1 d .
C(9) C 0.1685(4) 0.3441(4) 0.4111(3) 0.0142(13) Uani 1.00 1 d .
C(10) C 0.1340(4) 0.3491(4) 0.4692(3) 0.0133(13) Uani 1.00 1 d .
C(11) C 0.0592(4) 0.2880(4) 0.4790(3) 0.0132(13) Uani 1.00 1 d .
C(12) C 0.0336(4) 0.2711(5) 0.5404(3) 0.0152(12) Uani 1.00 1 d .
C(13) C -0.0336(4) 0.1964(5) 0.5316(3) 0.0148(13) Uani 1.00 1 d .
C(14) C -0.0522(4) 0.1657(4) 0.4639(3) 0.0128(13) Uani 1.00 1 d .
C(15) C -0.1171(4) 0.0832(5) 0.4391(3) 0.0127(12) Uani 1.00 1 d .
C(16) C -0.1266(4) 0.0117(5) 0.3877(3) 0.0137(13) Uani 1.00 1 d .
C(17) C -0.1941(4) -0.0721(5) 0.3754(3) 0.016(1) Uani 1.00 1 d .
C(18) C -0.1759(4) -0.1428(4) 0.3299(3) 0.0126(12) Uani 1.00 1 d .
C(19) C -0.0974(4) -0.1084(4) 0.3087(3) 0.0130(13) Uani 1.00 1 d .
C(20) C -0.0417(4) -0.1332(5) 0.2641(3) 0.0121(13) Uani 1.00 1 d .
C(21) C 0.2340(4) 0.1744(5) 0.2291(3) 0.016(1) Uani 1.00 1 d .
C(22) C 0.2873(4) 0.0832(5) 0.2316(3) 0.017(1) Uani 1.00 1 d .
C(23) C 0.3524(4) 0.0748(5) 0.1930(3) 0.018(1) Uani 1.00 1 d .
C(24) C 0.3635(4) 0.1559(5) 0.1509(3) 0.020(2) Uani 1.00 1 d .
C(25) C 0.3103(4) 0.2481(5) 0.1480(3) 0.023(2) Uani 1.00 1 d .
C(26) C 0.2456(4) 0.2567(5) 0.1875(3) 0.020(2) Uani 1.00 1 d .
C(27) C 0.1890(4) 0.4114(5) 0.5243(3) 0.017(1) Uani 1.00 1 d .
C(28) C 0.1895(5) 0.5212(6) 0.5212(3) 0.028(2) Uani 1.00 1 d .
C(29) C 0.2405(6) 0.5789(6) 0.5722(4) 0.036(2) Uani 1.00 1 d .
C(30) C 0.2920(5) 0.5287(6) 0.6259(3) 0.032(2) Uani 1.00 1 d .
C(31) C 0.2925(5) 0.4188(6) 0.6284(3) 0.026(2) Uani 1.00 1 d .
C(32) C 0.2413(4) 0.3588(6) 0.5784(3) 0.022(2) Uani 1.00 1 d .
C(33) C -0.1844(4) 0.0604(5) 0.4822(3) 0.0134(13) Uani 1.00 1 d .
C(34) C -0.2665(4) 0.1168(5) 0.4749(3) 0.017(1) Uani 1.00 1 d .
C(35) C -0.3292(4) 0.0928(6) 0.5139(3) 0.024(2) Uani 1.00 1 d .
C(36) C -0.3113(4) 0.0119(5) 0.5587(3) 0.023(2) Uani 1.00 1 d .
C(37) C -0.2297(5) -0.0443(6) 0.5662(3) 0.025(2) Uani 1.00 1 d .
C(38) C -0.1675(4) -0.0211(5) 0.5277(3) 0.021(2) Uani 1.00 1 d .
C(39) C -0.0429(4) -0.2312(5) 0.2261(3) 0.0147(12) Uani 1.00 1 d .
C(40) C -0.0771(4) -0.3261(5) 0.2451(3) 0.0145(13) Uani 1.00 1 d .
C(41) C -0.0774(4) -0.4174(5) 0.2080(3) 0.018(1) Uani 1.00 1 d .
C(42) C -0.0426(5) -0.4160(5) 0.1523(3) 0.022(2) Uani 1.00 1 d .
C(43) C -0.0080(4) -0.3213(5) 0.1325(3) 0.022(2) Uani 1.00 1 d .
C(44) C -0.0090(4) -0.2289(6) 0.1689(3) 0.0194(13) Uani 1.00 1 d .
C(45) C -0.1499(4) 0.2401(5) 0.3160(3) 0.0165(13) Uani 1.00 1 d .
C(46) C -0.0381(4) 0.3086(5) 0.2424(3) 0.0155(13) Uani 1.00 1 d .
C(47) C -0.0506(4) 0.4170(5) 0.3530(3) 0.0137(13) Uani 1.00 1 d .
C(48) C 0.0011(9) 0.1693(12) 0.0700(6) 0.078(4) Uani 1.00 1 d .
H(1) H 0.1116 -0.0148 0.2052 0.018 Uiso 1.00 1 c R
H(2) H 0.3231 0.3129 0.3288 0.020 Uiso 1.00 1 c R
H(3) H 0.3085 0.3979 0.4337 0.020 Uiso 1.00 1 c R
H(4) H 0.0592 0.3062 0.5801 0.018 Uiso 1.00 1 c R
H(5) H -0.0631 0.1688 0.5641 0.019 Uiso 1.00 1 c R
H(6) H -0.2449 -0.0775 0.3961 0.019 Uiso 1.00 1 c R
H(7) H -0.2104 -0.2050 0.3154 0.015 Uiso 1.00 1 c R
H(8) H 0.2791 0.0264 0.2598 0.021 Uiso 1.00 1 c R
H(9) H 0.3897 0.0129 0.1955 0.022 Uiso 1.00 1 c R
H(10) H 0.4068 0.1489 0.1237 0.025 Uiso 1.00 1 c R
H(11) H 0.3182 0.3047 0.1196 0.029 Uiso 1.00 1 c R
H(12) H 0.2091 0.3191 0.1857 0.025 Uiso 1.00 1 c R
H(13) H 0.1553 0.5566 0.4839 0.032 Uiso 1.00 1 c R
H(14) H 0.2398 0.6545 0.5706 0.043 Uiso 1.00 1 c R
H(15) H 0.3265 0.5690 0.6608 0.039 Uiso 1.00 1 c R
H(16) H 0.3289 0.3837 0.6649 0.032 Uiso 1.00 1 c R
H(17) H 0.2411 0.2831 0.5805 0.027 Uiso 1.00 1 c R
H(18) H -0.2795 0.1721 0.4435 0.022 Uiso 1.00 1 c R
H(19) H -0.3845 0.1325 0.5093 0.030 Uiso 1.00 1 c R
H(20) H -0.3542 -0.0048 0.5850 0.030 Uiso 1.00 1 c R
H(21) H -0.2174 -0.1004 0.5971 0.031 Uiso 1.00 1 c R
H(22) H -0.1118 -0.0601 0.5331 0.025 Uiso 1.00 1 c R
H(23) H -0.1002 -0.3286 0.2839 0.017 Uiso 1.00 1 c R
H(24) H -0.1020 -0.4818 0.2211 0.020 Uiso 1.00 1 c R
H(25) H -0.0418 -0.4794 0.1277 0.026 Uiso 1.00 1 c R
H(26) H 0.0160 -0.3201 0.0940 0.027 Uiso 1.00 1 c R
H(27) H 0.0133 -0.1639 0.1550 0.024 Uiso 1.00 1 c R
H(28) H 0.0335 0.1932 0.1113 0.097 Uiso 1.00 1 c R
H(29) H -0.0393 0.1130 0.0757 0.097 Uiso 1.00 1 c R

loop_
_atom_site_aniso_label
_atom_site_aniso_U_11
_atom_site_aniso_U_22
_atom_site_aniso_U_33
_atom_site_aniso_U_12
_atom_site_aniso_U_13
_atom_site_aniso_U_23
Re(1) 0.01190(9) 0.00966(9) 0.00836(9) 0.00031(10) 0.00370(6) -0.00008(10)
Cl(1) 0.0498(12) 0.102(2) 0.0307(9) -0.0227(13) 0.0146(9) -0.0006(12)
Cl(2) 0.101(3) 0.062(2) 0.126(3) -0.021(2) 0.058(2) -0.025(2)
O(1) 0.016(2) 0.040(3) 0.041(3) -0.005(2) -0.006(2) 0.014(3)
O(2) 0.074(4) 0.019(3) 0.017(2) 0.006(3) 0.015(2) 0.000(2)
O(3) 0.033(3) 0.015(2) 0.020(2) 0.000(2) 0.015(2) 0.000(2)
N(1) 0.015(2) 0.011(2) 0.015(2) -0.000(2) 0.005(2) 0.001(2)
N(2) 0.011(2) 0.007(2) 0.016(2) 0.000(2) 0.005(2) -0.001(2)
N(3) 0.010(2) 0.010(2) 0.015(2) -0.000(2) 0.005(2) -0.000(2)
N(4) 0.012(2) 0.013(2) 0.013(2) -0.003(2) 0.008(2) -0.000(2)
C(1) 0.013(3) 0.013(3) 0.011(2) 0.003(2) 0.006(2) 0.002(2)
C(2) 0.019(3) 0.009(3) 0.009(2) 0.004(2) 0.004(2) -0.001(2)
C(3) 0.017(3) 0.013(3) 0.016(3) -0.001(2) 0.009(2) 0.001(2)
C(4) 0.021(3) 0.015(3) 0.007(2) 0.002(2) 0.010(2) 0.001(2)
C(5) 0.017(3) 0.011(2) 0.015(2) -0.002(2) 0.011(2) 0.002(2)
C(6) 0.016(2) 0.018(3) 0.013(2) -0.001(2) 0.006(2) 0.005(2)
C(7) 0.018(3) 0.012(3) 0.021(3) -0.002(2) 0.011(2) 0.001(2)
C(8) 0.020(3) 0.017(3) 0.013(3) -0.007(2) 0.003(2) -0.001(2)
C(9) 0.019(3) 0.010(3) 0.014(3) -0.001(2) 0.004(2) 0.001(2)
C(10) 0.013(3) 0.013(3) 0.014(3) 0.001(2) 0.004(2) -0.002(2)
C(11) 0.016(3) 0.013(3) 0.010(2) 0.004(2) 0.001(2) -0.002(2)
C(12) 0.014(2) 0.017(3) 0.015(2) 0.008(2) 0.004(2) -0.000(2)
C(13) 0.014(3) 0.016(3) 0.018(3) 0.002(2) 0.012(2) -0.003(2)
C(14) 0.010(2) 0.014(3) 0.016(3) 0.001(2) 0.007(2) -0.000(2)
C(15) 0.012(2) 0.013(3) 0.012(2) 0.003(2) 0.002(2) 0.003(2)
C(16) 0.009(2) 0.018(3) 0.017(3) 0.002(2) 0.009(2) 0.005(2)
C(17) 0.013(3) 0.025(3) 0.010(2) -0.002(2) 0.003(2) 0.001(2)
C(18) 0.017(3) 0.010(3) 0.012(2) -0.002(2) 0.004(2) -0.000(2)
C(19) 0.014(3) 0.009(3) 0.016(3) 0.001(2) 0.003(2) -0.001(2)
C(20) 0.011(2) 0.014(3) 0.011(2) 0.001(2) 0.001(2) -0.000(2)
C(21) 0.011(3) 0.023(3) 0.016(3) -0.002(2) 0.008(2) -0.002(2)
C(22) 0.018(3) 0.014(3) 0.020(3) -0.002(2) 0.003(2) -0.005(2)
C(23) 0.011(3) 0.024(3) 0.020(3) 0.001(2) 0.004(2) -0.007(2)
C(24) 0.016(3) 0.031(4) 0.017(3) -0.003(2) 0.010(2) -0.006(2)
C(25) 0.027(3) 0.023(4) 0.023(3) -0.002(2) 0.013(2) 0.008(2)
C(26) 0.018(3) 0.026(4) 0.019(3) 0.010(2) 0.010(2) 0.006(2)
C(27) 0.015(3) 0.023(3) 0.017(3) -0.004(2) 0.010(2) -0.004(2)
C(28) 0.039(4) 0.021(4) 0.018(3) -0.009(3) -0.004(3) 0.002(3)
C(29) 0.059(5) 0.021(4) 0.027(4) -0.018(3) 0.011(3) -0.005(3)
C(30) 0.033(4) 0.041(4) 0.024(3) -0.017(3) 0.009(3) -0.017(3)
C(31) 0.027(3) 0.035(4) 0.017(3) -0.006(3) 0.005(3) -0.006(3)
C(32) 0.022(3) 0.028(3) 0.016(3) -0.002(3) 0.006(2) 0.005(2)
C(33) 0.016(3) 0.014(3) 0.011(3) -0.003(2) 0.005(2) -0.001(2)
C(34) 0.012(3) 0.021(3) 0.022(3) 0.004(2) 0.010(2) 0.007(2)
C(35) 0.009(3) 0.029(4) 0.037(4) 0.003(2) 0.010(3) 0.003(3)
C(36) 0.023(3) 0.027(3) 0.024(3) -0.011(3) 0.016(3) -0.003(3)
C(37) 0.035(4) 0.025(3) 0.016(3) 0.001(3) 0.008(3) 0.011(3)
C(38) 0.016(3) 0.019(3) 0.027(3) 0.004(2) 0.007(2) 0.005(3)
C(39) 0.015(2) 0.012(2) 0.016(2) 0.005(2) 0.001(2) -0.004(2)
C(40) 0.014(3) 0.013(3) 0.016(3) 0.001(2) 0.003(2) 0.002(2)
C(41) 0.014(3) 0.014(3) 0.023(3) -0.003(2) -0.001(2) -0.000(2)
C(42) 0.030(3) 0.015(3) 0.020(3) 0.005(3) 0.002(2) -0.007(2)
C(43) 0.032(3) 0.021(3) 0.015(3) -0.002(3) 0.010(2) -0.005(2)
C(44) 0.018(3) 0.022(3) 0.020(3) -0.002(3) 0.008(2) -0.001(3)
C(45) 0.023(3) 0.013(3) 0.012(2) 0.001(2) 0.001(2) -0.000(2)
C(46) 0.019(3) 0.014(3) 0.014(3) 0.001(2) 0.005(2) -0.000(2)
C(47) 0.015(3) 0.011(3) 0.016(3) -0.000(2) 0.006(2) 0.002(2)
C(48) 0.077(8) 0.109(11) 0.056(7) 0.002(7) 0.029(6) 0.006(7)

loop_
_atom_type_symbol
_atom_type_description
_atom_type_scat_dispersion_real
_atom_type_scat_dispersion_imag
_atom_type_scat_source
C C 0.003 0.002
;
International Tables for Crystallography
(1992, Vol. C, Tables 4.2.6.8 and 6.1.1.4)
;
H H 0.000 0.000
;
International Tables for Crystallography
(1992, Vol. C, Table 6.1.1.4)
;
N N 0.006 0.003
;
International Tables for Crystallography
(1992, Vol. C, Tables 4.2.6.8 and 6.1.1.4)
;
O O 0.011 0.006
;
International Tables for Crystallography
(1992, Vol. C, Tables 4.2.6.8 and 6.1.1.4)
;
Re Re -1.018 7.231
;
International Tables for Crystallography
(1992, Vol. C, Tables 4.2.6.8 and 6.1.1.4)
;
Cl Cl 0.148 0.159
;
International Tables for Crystallography
(1992, Vol. C, Tables 4.2.6.8 and 6.1.1.4)
;

loop_
_geom_angle_atom_site_label_1
_geom_angle_atom_site_label_2
_geom_angle_atom_site_label_3
_geom_angle
N(2) Re(1) N(1) 75.1(2)
N(3) Re(1) N(1) 85.9(2)
Re(1) N(1) C(1) 125.6(4)
Re(1) N(1) C(4) 122.5(4)
C(45) Re(1) N(1) 101.6(2)
C(46) Re(1) N(1) 90.2(2)
C(47) Re(1) N(1) 169.5(2)
N(3) Re(1) N(2) 80.8(2)
Re(1) N(2) C(6) 125.9(3)
Re(1) N(2) C(9) 126.3(4)
C(45) Re(1) N(2) 174.6(2)
C(46) Re(1) N(2) 97.0(2)
C(47) Re(1) N(2) 94.4(2)
Re(1) N(3) C(11) 118.2(4)
Re(1) N(3) C(14) 128.8(3)
C(45) Re(1) N(3) 94.7(2)
C(46) Re(1) N(3) 175.9(2)
C(47) Re(1) N(3) 93.1(2)
Re(1) C(45) O(1) 178.6(5)
C(46) Re(1) C(45) 87.2(2)
C(47) Re(1) C(45) 88.9(2)
Re(1) C(46) O(2) 177.3(5)
C(47) Re(1) C(46) 90.5(2)
Re(1) C(47) O(3) 176.4(5)
Cl(1) C(48) Cl(2) 113.8(7)
C(4) N(1) C(1) 104.4(5)
N(1) C(1) N(4) 135.1(6)
N(1) C(1) C(2) 114.5(5)
N(1) C(4) C(5) 119.3(5)
N(1) C(4) C(3) 109.5(5)
N(2) C(6) C(5) 123.3(5)
C(9) N(2) C(6) 107.7(4)
N(2) C(6) C(7) 108.8(5)
N(2) C(9) C(10) 121.5(5)
N(2) C(9) C(8) 109.2(5)
N(3) C(11) C(10) 126.1(5)
C(14) N(3) C(11) 107.5(4)
N(3) C(11) C(12) 108.1(5)
N(3) C(14) C(15) 129.2(5)
N(3) C(14) C(13) 108.9(4)
C(16) N(4) C(1) 142.5(5)
N(4) C(1) C(2) 110.2(5)
C(19) N(4) C(1) 106.3(5)
N(4) C(16) C(15) 133.0(5)
C(19) N(4) C(16) 111.1(5)
N(4) C(16) C(17) 102.0(5)
N(4) C(19) C(20) 111.6(5)
N(4) C(19) C(18) 106.2(5)
C(1) C(2) C(3) 104.5(5)
C(1) C(2) C(20) 106.7(5)
C(2) C(3) C(4) 106.8(5)
C(20) C(2) C(3) 148.4(5)
C(2) C(20) C(19) 105.0(5)
C(2) C(20) C(39) 127.7(5)
C(3) C(4) C(5) 130.7(6)
C(4) C(5) C(6) 121.1(5)
C(4) C(5) C(21) 120.3(5)
C(5) C(6) C(7) 125.6(5)
C(21) C(5) C(6) 117.7(5)
C(5) C(21) C(22) 121.9(6)
C(5) C(21) C(26) 118.6(5)
C(6) C(7) C(8) 107.3(5)
C(7) C(8) C(9) 106.6(5)
C(8) C(9) C(10) 127.4(5)
C(9) C(10) C(11) 122.8(5)
C(9) C(10) C(27) 116.9(5)
C(10) C(11) C(12) 125.4(5)
C(27) C(10) C(11) 119.8(5)
C(10) C(27) C(28) 119.5(5)
C(10) C(27) C(32) 120.4(5)
C(11) C(12) C(13) 107.8(5)
C(12) C(13) C(14) 107.7(5)
C(13) C(14) C(15) 121.8(5)
C(14) C(15) C(16) 134.5(6)
C(14) C(15) C(33) 113.4(5)
C(15) C(16) C(17) 124.6(5)
C(33) C(15) C(16) 111.8(5)
C(15) C(33) C(34) 120.9(5)
C(15) C(33) C(38) 120.3(5)
C(16) C(17) C(18) 111.5(5)
C(17) C(18) C(19) 108.7(5)
C(18) C(19) C(20) 141.9(5)
C(19) C(20) C(39) 127.3(5)
C(20) C(39) C(44) 119.1(6)
C(20) C(39) C(40) 121.9(5)
C(26) C(21) C(22) 119.5(6)
C(21) C(22) C(23) 120.1(6)
C(21) C(26) C(25) 120.5(6)
C(22) C(23) C(24) 120.6(6)
C(23) C(24) C(25) 119.7(6)
C(24) C(25) C(26) 119.5(6)
C(32) C(27) C(28) 120.1(5)
C(27) C(28) C(29) 119.5(6)
C(27) C(32) C(31) 119.0(6)
C(28) C(29) C(30) 121.3(7)
C(29) C(30) C(31) 119.1(6)
C(30) C(31) C(32) 121.1(6)
C(38) C(33) C(34) 118.7(6)
C(33) C(34) C(35) 120.2(6)
C(33) C(38) C(37) 120.8(6)
C(34) C(35) C(36) 120.2(6)
C(35) C(36) C(37) 119.7(6)
C(36) C(37) C(38) 120.3(6)
C(44) C(39) C(40) 119.0(6)
C(39) C(40) C(41) 120.5(6)
C(39) C(44) C(43) 120.2(6)
C(40) C(41) C(42) 120.7(6)
C(41) C(42) C(43) 119.5(6)
C(42) C(43) C(44) 120.1(6)
Cl(1) C(48) H(28) 108.5
Cl(1) C(48) H(29) 108.5
Cl(2) C(48) H(28) 108.2
Cl(2) C(48) H(29) 108.4
C(2) C(3) H(1) 126.7
H(1) C(3) C(4) 126.6
C(6) C(7) H(2) 126.4
H(2) C(7) C(8) 126.4
C(7) C(8) H(3) 126.9
H(3) C(8) C(9) 126.5
C(11) C(12) H(4) 126.0
H(4) C(12) C(13) 126.2
C(12) C(13) H(5) 126.3
H(5) C(13) C(14) 126.0
C(16) C(17) H(6) 124.1
H(6) C(17) C(18) 124.4
C(17) C(18) H(7) 125.7
H(7) C(18) C(19) 125.6
C(21) C(22) H(8) 119.7
C(21) C(26) H(12) 119.5
H(8) C(22) C(23) 120.2
C(22) C(23) H(9) 119.9
H(9) C(23) C(24) 119.5
C(23) C(24) H(10) 120.2
C(24) C(25) H(11) 120.3
H(10) C(24) C(25) 120.0
C(25) C(26) H(12) 119.9
H(11) C(25) C(26) 120.3
C(27) C(28) H(13) 119.9
C(27) C(32) H(17) 120.1
H(13) C(28) C(29) 120.6
C(28) C(29) H(14) 119.5
H(14) C(29) C(30) 119.2
C(29) C(30) H(15) 120.6
C(30) C(31) H(16) 119.4
H(15) C(30) C(31) 120.3
C(31) C(32) H(17) 120.9
H(16) C(31) C(32) 119.5
C(33) C(34) H(18) 119.7
C(33) C(38) H(22) 119.5
H(18) C(34) C(35) 120.1
C(34) C(35) H(19) 119.9
H(19) C(35) C(36) 119.9
C(35) C(36) H(20) 120.2
C(36) C(37) H(21) 119.8
H(20) C(36) C(37) 120.1
C(37) C(38) H(22) 119.7
H(21) C(37) C(38) 119.9
C(39) C(40) H(23) 119.7
C(39) C(44) H(27) 119.6
H(23) C(40) C(41) 119.8
C(40) C(41) H(24) 119.8
H(24) C(41) C(42) 119.5
C(41) C(42) H(25) 120.2
C(42) C(43) H(26) 119.7
H(25) C(42) C(43) 120.3
C(43) C(44) H(27) 120.2
H(26) C(43) C(44) 120.2
H(29) C(48) H(28) 109.5

loop_
_geom_bond_atom_site_label_1
_geom_bond_atom_site_label_2
_geom_bond_distance
Re(1) N(1) 2.132(5)
Re(1) N(2) 2.099(4)
Re(1) N(3) 2.144(4)
Re(1) C(45) 1.909(6)
Re(1) C(46) 1.915(5)
Re(1) C(47) 1.931(6)
Cl(1) C(48) 1.73(1)
Cl(2) C(48) 1.74(1)
O(1) C(45) 1.170(7)
O(2) C(46) 1.156(7)
O(3) C(47) 1.144(7)
N(1) C(1) 1.291(7)
N(1) C(4) 1.439(8)
N(2) C(6) 1.370(8)
N(2) C(9) 1.358(7)
N(3) C(11) 1.405(7)
N(3) C(14) 1.365(7)
N(4) C(1) 1.359(8)
N(4) C(16) 1.437(8)
N(4) C(19) 1.410(7)
C(1) C(2) 1.445(8)
C(2) C(3) 1.386(8)
C(2) C(20) 1.437(8)
C(3) C(4) 1.420(8)
C(4) C(5) 1.404(8)
C(5) C(6) 1.423(8)
C(5) C(21) 1.478(9)
C(6) C(7) 1.434(8)
C(7) C(8) 1.365(8)
C(8) C(9) 1.442(9)
C(9) C(10) 1.420(8)
C(10) C(11) 1.401(8)
C(10) C(27) 1.494(8)
C(11) C(12) 1.435(8)
C(12) C(13) 1.356(8)
C(13) C(14) 1.444(8)
C(14) C(15) 1.438(7)
C(15) C(16) 1.388(8)
C(15) C(33) 1.511(9)
C(16) C(17) 1.440(8)
C(17) C(18) 1.370(8)
C(18) C(19) 1.401(8)
C(19) C(20) 1.409(8)
C(20) C(39) 1.464(8)
C(21) C(22) 1.388(8)
C(21) C(26) 1.387(9)
C(22) C(23) 1.390(9)
C(23) C(24) 1.380(9)
C(24) C(25) 1.396(9)
C(25) C(26) 1.399(9)
C(27) C(28) 1.380(9)
C(27) C(32) 1.402(8)
C(28) C(29) 1.38(1)
C(29) C(30) 1.38(1)
C(30) C(31) 1.38(1)
C(31) C(32) 1.386(9)
C(33) C(34) 1.392(8)
C(33) C(38) 1.387(8)
C(34) C(35) 1.40(1)
C(35) C(36) 1.372(9)
C(36) C(37) 1.384(9)
C(37) C(38) 1.38(1)
C(39) C(40) 1.385(8)
C(39) C(44) 1.396(8)
C(40) C(41) 1.385(8)
C(41) C(42) 1.374(9)
C(42) C(43) 1.392(9)
C(43) C(44) 1.390(9)
C(48) Cl(1) 1.73(1)
C(48) Cl(2) 1.74(1)
C(3) H(1) 0.95
C(7) H(2) 0.95
C(8) H(3) 0.95
C(12) H(4) 0.95
C(13) H(5) 0.95
C(17) H(6) 0.95
C(18) H(7) 0.95
C(22) H(8) 0.95
C(23) H(9) 0.95
C(24) H(10) 0.95
C(25) H(11) 0.95
C(26) H(12) 0.95
C(28) H(13) 0.95
C(29) H(14) 0.95
C(30) H(15) 0.95
C(31) H(16) 0.95
C(32) H(17) 0.95
C(34) H(18) 0.95
C(35) H(19) 0.95
C(36) H(20) 0.95
C(37) H(21) 0.95
C(38) H(22) 0.95
C(40) H(23) 0.95
C(41) H(24) 0.95
C(42) H(25) 0.95
C(43) H(26) 0.95
C(44) H(27) 0.95
C(48) H(28) 0.95
C(48) H(29) 0.95
H(28) C(48) 0.95
H(29) C(48) 0.95

loop_
_geom_torsion_atom_site_label_1
_geom_torsion_atom_site_label_2
_geom_torsion_atom_site_label_3
_geom_torsion_atom_site_label_4
_geom_torsion
N(2) Re(1) N(1) C(1) 157.9(5)
N(2) Re(1) N(1) C(4) -57.0(3)
N(3) Re(1) N(1) C(1) 76.3(4)
N(3) Re(1) N(1) C(4) -138.6(4)
C(45) Re(1) N(1) C(1) -17.7(4)
C(45) Re(1) N(1) C(4) 127.5(3)
C(46) Re(1) N(1) C(1) -104.9(4)
C(46) Re(1) N(1) C(4) 40.2(4)
C(47) Re(1) N(1) C(1) 161.4(11)
C(47) Re(1) N(1) C(4) -53.3(9)
N(1) Re(1) N(2) C(6) 50.5(4)
N(1) Re(1) N(2) C(9) -134.2(4)
N(3) Re(1) N(2) C(6) 138.7(5)
N(3) Re(1) N(2) C(9) -46.0(4)
C(46) Re(1) N(2) C(6) -37.8(4)
C(46) Re(1) N(2) C(9) 137.5(4)
C(47) Re(1) N(2) C(6) -128.8(4)
C(47) Re(1) N(2) C(9) 46.5(4)
N(1) Re(1) N(3) C(11) 122.1(4)
N(1) Re(1) N(3) C(14) -87.7(5)
N(2) Re(1) N(3) C(11) 46.5(4)
N(2) Re(1) N(3) C(14) -163.2(5)
C(45) Re(1) N(3) C(11) -136.6(4)
C(45) Re(1) N(3) C(14) 13.6(5)
C(47) Re(1) N(3) C(11) -47.5(4)
C(47) Re(1) N(3) C(14) 102.8(5)
Re(1) N(1) C(1) N(4) -29.1(9)
Re(1) N(1) C(1) C(2) 145.6(4)
C(4) N(1) C(1) N(4) -179.3(6)
C(4) N(1) C(1) C(2) -4.6(6)
Re(1) N(1) C(4) C(3) -145.9(4)
Re(1) N(1) C(4) C(5) 41.1(6)
C(1) N(1) C(4) C(3) 5.5(5)
C(1) N(1) C(4) C(5) -167.5(5)
Re(1) N(2) C(6) C(5) -27.0(8)
Re(1) N(2) C(6) C(7) 169.6(4)
C(9) N(2) C(6) C(5) 156.9(5)
C(9) N(2) C(6) C(7) -6.5(6)
Re(1) N(2) C(9) C(8) -169.6(4)
Re(1) N(2) C(9) C(10) 24.9(7)
C(6) N(2) C(9) C(8) 6.5(6)
C(6) N(2) C(9) C(10) -159.1(5)
Re(1) N(3) C(11) C(10) -32.9(7)
Re(1) N(3) C(11) C(12) 153.7(4)
C(14) N(3) C(11) C(10) 171.0(5)
C(14) N(3) C(11) C(12) -2.3(6)
Re(1) N(3) C(14) C(13) -150.7(4)
Re(1) N(3) C(14) C(15) 32.0(8)
C(11) N(3) C(14) C(13) 2.0(6)
C(11) N(3) C(14) C(15) -175.3(5)
C(16) N(4) C(1) N(1) -5(1)
C(16) N(4) C(1) C(2) 179.8(4)
C(19) N(4) C(1) N(1) 170.0(6)
C(19) N(4) C(1) C(2) -4.8(5)
C(1) N(4) C(16) C(15) -19(1)
C(1) N(4) C(16) C(17) 167.7(6)
C(19) N(4) C(16) C(15) 164.8(6)
C(19) N(4) C(16) C(17) -7.5(5)
C(1) N(4) C(19) C(18) -170.0(4)
C(1) N(4) C(19) C(20) 5.4(6)
C(16) N(4) C(19) C(18) 7.0(5)
C(16) N(4) C(19) C(20) -177.6(4)
N(1) C(1) C(2) C(3) 2.0(6)
N(1) C(1) C(2) C(20) -173.4(5)
N(4) C(1) C(2) C(3) 178.0(4)
N(4) C(1) C(2) C(20) 2.6(6)
C(1) C(2) C(3) C(4) 1.7(5)
C(20) C(2) C(3) C(4) 173.2(8)
C(1) C(2) C(20) C(19) 0.7(5)
C(1) C(2) C(20) C(39) -178.1(5)
C(3) C(2) C(20) C(19) -170.7(8)
C(3) C(2) C(20) C(39) 10(1)
C(2) C(3) C(4) N(1) -4.4(6)
C(2) C(3) C(4) C(5) 167.6(5)
N(1) C(4) C(5) C(6) 7.3(8)
N(1) C(4) C(5) C(21) 176.3(5)
C(3) C(4) C(5) C(6) -164.0(5)
C(3) C(4) C(5) C(21) 5.0(9)
C(4) C(5) C(6) N(2) -15.4(8)
C(4) C(5) C(6) C(7) 145.2(6)
C(21) C(5) C(6) N(2) 175.3(5)
C(21) C(5) C(6) C(7) -24.1(8)
C(4) C(5) C(21) C(22) -54.7(7)
C(4) C(5) C(21) C(26) 126.7(6)
C(6) C(5) C(21) C(22) 114.7(6)
C(6) C(5) C(21) C(26) -64.0(7)
N(2) C(6) C(7) C(8) 4.0(7)
C(5) C(6) C(7) C(8) -159.0(6)
C(6) C(7) C(8) C(9) 0.0(6)
C(7) C(8) C(9) N(2) -4.0(6)
C(7) C(8) C(9) C(10) 160.5(6)
N(2) C(9) C(10) C(11) 12.8(8)
N(2) C(9) C(10) C(27) -175.7(5)
C(8) C(9) C(10) C(11) -150.0(6)
C(8) C(9) C(10) C(27) 21.5(8)
C(9) C(10) C(11) N(3) -6.8(9)
C(9) C(10) C(11) C(12) 165.5(5)
C(27) C(10) C(11) N(3) -178.1(5)
C(27) C(10) C(11) C(12) -5.8(8)
C(9) C(10) C(27) C(28) 73.1(8)
C(9) C(10) C(27) C(32) -105.7(7)
C(11) C(10) C(27) C(28) -115.1(7)
C(11) C(10) C(27) C(32) 66.1(8)
N(3) C(11) C(12) C(13) 1.8(6)
C(10) C(11) C(12) C(13) -171.6(5)
C(11) C(12) C(13) C(14) -0.6(6)
C(12) C(13) C(14) N(3) -0.8(6)
C(12) C(13) C(14) C(15) 176.7(5)
N(3) C(14) C(15) C(16) 24(1)
N(3) C(14) C(15) C(33) -163.3(5)
C(13) C(14) C(15) C(16) -152.3(6)
C(13) C(14) C(15) C(33) 19.7(7)
C(14) C(15) C(16) N(4) 3(1)
C(14) C(15) C(16) C(17) 174.0(6)
C(33) C(15) C(16) N(4) -169.0(5)
C(33) C(15) C(16) C(17) 1.9(7)
C(14) C(15) C(33) C(34) 88.5(6)
C(14) C(15) C(33) C(38) -94.9(6)
C(16) C(15) C(33) C(34) -97.6(6)
C(16) C(15) C(33) C(38) 79.0(6)
N(4) C(16) C(17) C(18) 5.4(6)
C(15) C(16) C(17) C(18) -167.8(5)
C(16) C(17) C(18) C(19) -1.4(6)
C(17) C(18) C(19) N(4) -3.4(6)
C(17) C(18) C(19) C(20) -176.4(7)
N(4) C(19) C(20) C(2) -3.8(6)
N(4) C(19) C(20) C(39) 175.0(5)
C(18) C(19) C(20) C(2) 169.1(7)
C(18) C(19) C(20) C(39) -12(1)
C(2) C(20) C(39) C(40) 155.8(5)
C(2) C(20) C(39) C(44) -24.4(8)
C(19) C(20) C(39) C(40) -22.7(8)
C(19) C(20) C(39) C(44) 157.1(5)
C(5) C(21) C(22) C(23) -178.2(5)
C(26) C(21) C(22) C(23) 0.4(8)
C(5) C(21) C(26) C(25) 178.9(5)
C(22) C(21) C(26) C(25) 0.2(7)
C(21) C(22) C(23) C(24) -1.1(8)
C(22) C(23) C(24) C(25) 1.2(8)
C(23) C(24) C(25) C(26) -0.6(8)
C(24) C(25) C(26) C(21) -0.1(6)
C(10) C(27) C(28) C(29) -179.9(6)
C(32) C(27) C(28) C(29) -1(1)
C(10) C(27) C(32) C(31) 179.1(6)
C(28) C(27) C(32) C(31) 0.4(9)
C(27) C(28) C(29) C(30) 0(1)
C(28) C(29) C(30) C(31) 0(1)
C(29) C(30) C(31) C(32) 0(1)
C(30) C(31) C(32) C(27) 0(1)
C(15) C(33) C(34) C(35) 178.1(5)
C(38) C(33) C(34) C(35) 1.4(8)
C(15) C(33) C(38) C(37) -178.3(5)
C(34) C(33) C(38) C(37) -1.6(9)
C(33) C(34) C(35) C(36) -1.3(9)
C(34) C(35) C(36) C(37) 1(1)
C(35) C(36) C(37) C(38) -1.5(9)
C(36) C(37) C(38) C(33) 1.6(9)
C(20) C(39) C(40) C(41) 180.0(5)
C(44) C(39) C(40) C(41) 0.2(6)
C(20) C(39) C(44) C(43) 178.9(5)
C(40) C(39) C(44) C(43) -1.3(8)
C(39) C(40) C(41) C(42) 0.9(8)
C(40) C(41) C(42) C(43) -0.9(9)
C(41) C(42) C(43) C(44) -0.2(7)
C(42) C(43) C(44) C(39) 1.3(8)
